data_4323336
loop_
_publ_author_name
'F. Albert Cotton'
'Evgeny V. Dikarev'
'Wai-Yeung Wong'

_publ_section_title
;
 W2Cl4(NR2)2(PR'3)2 Molecules. 5. Preparation and Characterization of
 W2Cl4(NEt2)2(L-L) (L-L = dmpm, dmpe, dppe), W2Cl4(NBu2)2(L-L) (L-L =
 dmpm, dmpe), and W2Cl4(NHex2)2(dmpm). First Complexes with Bridging
 Diphosphine Ligands in a cis,trans-Stereochemistry
;
_journal_name_full 'Inorganic Chemistry'
_journal_page_first 902
_journal_page_last 912
_journal_paper_doi 10.1021/ic961151z
_journal_volume 36
_journal_year 1997
_chemical_compound_source synthesized
_chemical_formula_analytical 'not measured'
_chemical_formula_moiety 'C15 H38 C16 N2 P2 W2'
_chemical_formula_structural cis,trans-W2Cl4(Et2N)2(DMPE).CH2Cl2
_chemical_formula_sum 'C15 H38 Cl6 N2 P2 W2'
_chemical_formula_weight 888.81
_chemical_name_common
;
 cis,trans-Tetrachloro-bis(diethylamido)-dimethyl-
 phosphinoethan ditungsten(III)
;
_chemical_name_systematic
;
 1,1,2,2-Tetrachloro-1,2-bis(diethylamido)-(cis,trans)-
 1,2-dimethylphosphinoethan ditungsten(III)
;
_space_group_IT_number 14
_symmetry_cell_setting monoclinic
_symmetry_space_group_name_Hall '-P 2ybc'
_symmetry_space_group_name_H-M 'P 1 21/c 1'
_atom_sites_solution_hydrogens geom
_atom_sites_solution_primary direct
_atom_sites_solution_secondary difmap
_audit_creation_method SHELXL
_cell_angle_alpha 90.00
_cell_angle_beta 96.73(1)
_cell_angle_gamma 90.00
_cell_formula_units_Z 4
_cell_length_a 9.596(2)
_cell_length_b 15.975(2)
_cell_length_c 18.756(4)
_cell_measurement_reflns_used 25
_cell_measurement_temperature 173(2)
_cell_measurement_theta_max 19.9
_cell_measurement_theta_min 18.0
_cell_volume 2855.4(9)
_computing_cell_refinement 'CAD4 V.5.0'
_computing_data_collection 'CAD4 V.5.0'
_computing_data_reduction 'SDP (Enraf-Nonius, 1979)'
_computing_molecular_graphics 'SHELXTL V.5 (Siemens, 1994)'
_computing_publication_material CIFTAB
_computing_structure_refinement 'SHELXL-93 (Sheldrick, 1993)'
_computing_structure_solution 'SHELXS-86 (Sheldrick, 1990)'
_diffrn_ambient_temperature 173(2)
_diffrn_measurement_device 'Enraf-Nonius CAD4'
_diffrn_measurement_method \w-\q
_diffrn_radiation_monochromator graphite
_diffrn_radiation_source 'normal-focus sealed tube'
_diffrn_radiation_type 'Mo K\a'
_diffrn_radiation_wavelength 0.70930
_diffrn_reflns_av_R_equivalents 0.0197
_diffrn_reflns_av_sigmaI/netI 0.0224
_diffrn_reflns_limit_h_max 12
_diffrn_reflns_limit_h_min 0
_diffrn_reflns_limit_k_max 20
_diffrn_reflns_limit_k_min 0
_diffrn_reflns_limit_l_max 23
_diffrn_reflns_limit_l_min -23
_diffrn_reflns_number 6560
_diffrn_reflns_theta_max 26.89
_diffrn_reflns_theta_min 2.13
_diffrn_standards_decay_% 0
_diffrn_standards_interval_count 300
_diffrn_standards_interval_time 60
_diffrn_standards_number 3
_exptl_absorpt_coefficient_mu 8.731
_exptl_absorpt_correction_T_max 0.9993
_exptl_absorpt_correction_T_min 0.5537
_exptl_absorpt_correction_type 'empirical via \y scans'
_exptl_crystal_colour red
_exptl_crystal_density_diffrn 2.068
_exptl_crystal_density_meas ?
_exptl_crystal_density_method none
_exptl_crystal_description block-shaped
_exptl_crystal_F_000 1688
_exptl_crystal_size_max 0.50
_exptl_crystal_size_mid 0.35
_exptl_crystal_size_min 0.28
_refine_diff_density_max 1.021
_refine_diff_density_min -1.551
_refine_diff_density_rms 0.161
_refine_ls_extinction_coef noref
_refine_ls_extinction_method none
_refine_ls_goodness_of_fit_all 1.152
_refine_ls_goodness_of_fit_obs 1.170
_refine_ls_hydrogen_treatment isotropic
_refine_ls_matrix_type full
_refine_ls_number_parameters 396
_refine_ls_number_reflns 6187
_refine_ls_number_restraints 0
_refine_ls_restrained_S_all 1.201
_refine_ls_restrained_S_obs 1.170
_refine_ls_R_factor_all 0.0319
_refine_ls_R_factor_obs 0.0257
_refine_ls_shift/esd_max 0.001
_refine_ls_shift/esd_mean 0.000
_refine_ls_structure_factor_coef Fsqd
_refine_ls_weighting_details 'w=1/[\s^2^(Fo^2^)+(0.0321P)^2^+5.9807P] where P=(Fo^2^+2Fc^2^)/3'
_refine_ls_weighting_scheme calc
_refine_ls_wR_factor_all 0.0706
_refine_ls_wR_factor_obs 0.0653
_reflns_number_observed 5620
_reflns_number_total 6190
_reflns_observed_criterion >2sigma(I)
_cod_data_source_file ic961151z_8.cif
_cod_data_source_block W2Cl4(NEt2)2(DMPE).CH2Cl2
_cod_depositor_comments
;
The following automatic conversions were performed:

'_exptl_crystal_density_meas' value 'not measured' was changed to '?'
- the value is perceived as not measured.

Automatic conversion script
Id: cif_fix_values 3008 2015-01-20 13:52:24Z robertas 

The following automatic conversions were performed:

'_refine_ls_weighting_scheme' value 'calc
w=1/[\s^2^(Fo^2^)+(0.0321P)^2^+5.9807P] where P=(Fo^2^+2Fc^2^)/3' was
changed to 'calc'. New tag '_refine_ls_weighting_details' was
created. The value of the new tag was set to
'w=1/[\s^2^(Fo^2^)+(0.0321P)^2^+5.9807P] where P=(Fo^2^+2Fc^2^)/3'.

Automatic conversion script
Id: cif_fix_values 3143 2015-03-26 13:38:13Z robertas 
;
_cod_database_code 4323336

loop_
_symmetry_equiv_pos_as_xyz
'x, y, z'
'-x, y+1/2, -z+1/2'
'-x, -y, -z'
'x, -y-1/2, z-1/2'

loop_
_atom_site_aniso_label
_atom_site_aniso_U_11
_atom_site_aniso_U_22
_atom_site_aniso_U_33
_atom_site_aniso_U_23
_atom_site_aniso_U_13
_atom_site_aniso_U_12
W1 0.01618(9) 0.01905(9) 0.01629(9) -0.00070(6) 0.00398(6) 0.00046(6)
W2 0.01883(9) 0.02078(9) 0.01508(9) -0.00042(6) 0.00338(7) 0.00075(6)
P1 0.0218(5) 0.0232(5) 0.0231(6) -0.0011(4) 0.0086(4) 0.0022(4)
P2 0.0205(6) 0.0379(7) 0.0227(6) 0.0053(5) 0.0006(5) 0.0044(5)
Cl1 0.0192(5) 0.0396(6) 0.0372(6) -0.0037(5) 0.0100(4) -0.0044(4)
Cl2 0.0307(6) 0.0198(5) 0.0443(7) 0.0015(5) 0.0088(5) -0.0011(4)
Cl3 0.0295(6) 0.0296(6) 0.0371(6) -0.0041(5) 0.0104(5) -0.0093(4)
Cl4 0.0374(6) 0.0376(6) 0.0238(6) 0.0086(5) 0.0138(5) 0.0022(5)
N1 0.022(2) 0.026(2) 0.020(2) -0.0006(15) 0.0033(15) 0.0016(15)
N2 0.031(2) 0.024(2) 0.020(2) -0.0014(15) 0.008(2) 0.002(2)
C1 0.031(3) 0.039(3) 0.038(3) 0.003(2) 0.020(3) 0.000(2)
C2 0.040(3) 0.039(3) 0.030(3) -0.010(2) 0.012(2) 0.000(3)
C3 0.024(2) 0.028(3) 0.039(3) 0.000(2) 0.012(2) 0.010(2)
C4 0.019(2) 0.044(3) 0.037(3) 0.005(2) 0.004(2) 0.007(2)
C5 0.033(3) 0.074(4) 0.028(3) -0.004(3) -0.003(2) 0.000(3)
C6 0.038(3) 0.039(3) 0.044(3) 0.016(3) 0.004(3) 0.012(2)
C7 0.059(4) 0.022(2) 0.027(3) 0.004(2) 0.002(3) 0.008(2)
C8 0.049(4) 0.035(3) 0.039(3) 0.012(2) 0.012(3) 0.003(3)
C9 0.040(3) 0.049(3) 0.020(2) 0.000(2) -0.005(2) -0.004(2)
C10 0.038(4) 0.089(6) 0.058(5) 0.027(4) -0.015(3) 0.005(4)
C11 0.035(3) 0.034(3) 0.037(3) -0.003(2) 0.011(2) 0.013(2)
C12 0.038(3) 0.059(4) 0.052(4) -0.011(3) 0.016(3) 0.006(3)
C13 0.046(3) 0.033(3) 0.032(3) -0.010(2) 0.010(2) 0.000(2)
C14 0.070(5) 0.029(3) 0.076(5) -0.019(3) 0.004(4) -0.001(3)
Cl5 0.0401(8) 0.0873(12) 0.0447(8) -0.0046(8) 0.0111(6) 0.0162(8)
Cl6 0.0598(10) 0.0825(13) 0.0487(9) -0.0136(8) 0.0042(8) 0.0306(9)
C15 0.035(3) 0.054(4) 0.035(3) -0.001(3) 0.011(2) 0.000(3)

loop_
_atom_site_label
_atom_site_type_symbol
_atom_site_fract_x
_atom_site_fract_y
_atom_site_fract_z
_atom_site_U_iso_or_equiv
_atom_site_thermal_displace_type
_atom_site_occupancy
_atom_site_calc_flag
_atom_site_refinement_flags
_atom_site_disorder_group
W1 W 0.76038(2) 0.280177(10) 0.020646(9) 0.01701(6) Uani 1 d . .
W2 W 0.66627(2) 0.211315(10) -0.082412(9) 0.01812(6) Uani 1 d . .
P1 P 0.53440(12) 0.30314(7) 0.07382(6) 0.0222(2) Uani 1 d . .
P2 P 0.45178(12) 0.30805(8) -0.11457(7) 0.0272(3) Uani 1 d . .
Cl1 Cl 0.99521(12) 0.31121(8) -0.00080(7) 0.0315(2) Uani 1 d . .
Cl2 Cl 0.72909(12) 0.43090(7) 0.00923(7) 0.0312(2) Uani 1 d . .
Cl3 Cl 0.48260(12) 0.12151(7) -0.05617(7) 0.0316(2) Uani 1 d . .
Cl4 Cl 0.74768(13) 0.29570(8) -0.17286(6) 0.0321(3) Uani 1 d . .
N1 N 0.8035(4) 0.1917(2) 0.0887(2) 0.0225(8) Uani 1 d . .
N2 N 0.7981(4) 0.1228(2) -0.0965(2) 0.0245(8) Uani 1 d . .
C1 C 0.4413(6) 0.2146(3) 0.1050(3) 0.0346(12) Uani 1 d . .
H1A H 0.3654(61) 0.2251(31) 0.1208(29) 0.024(14) Uiso 1 d . .
H1B H 0.5037(79) 0.2000(43) 0.1409(41) 0.059(22) Uiso 1 d . .
H1C H 0.4086(61) 0.1754(39) 0.0674(33) 0.037(16) Uiso 1 d . .
C2 C 0.5732(7) 0.3617(4) 0.1565(3) 0.0354(12) Uani 1 d . .
H2A H 0.6204(66) 0.3250(41) 0.1935(35) 0.044(17) Uiso 1 d . .
H2B H 0.4737(60) 0.3803(36) 0.1807(30) 0.037(15) Uiso 1 d . .
H2C H 0.6090(77) 0.3936(47) 0.1566(40) 0.050(26) Uiso 1 d . .
C3 C 0.3967(5) 0.3633(3) 0.0217(3) 0.0298(10) Uani 1 d . .
H3A H 0.3391(57) 0.3730(33) 0.0446(29) 0.023(14) Uiso 1 d . .
H3B H 0.4301(46) 0.4159(30) 0.0153(24) 0.012(11) Uiso 1 d . .
C4 C 0.3319(5) 0.3216(4) -0.0463(3) 0.0334(11) Uani 1 d . .
H4A H 0.2994(69) 0.2736(40) -0.0350(35) 0.043(18) Uiso 1 d . .
H4B H 0.2454(61) 0.3474(37) -0.0694(31) 0.039(16) Uiso 1 d . .
C5 C 0.3381(7) 0.2635(5) -0.1889(3) 0.0455(14) Uani 1 d . .
H5A H 0.3007(74) 0.2048(43) -0.1800(39) 0.053(19) Uiso 1 d . .
H5B H 0.2303(103) 0.3055(60) -0.1957(52) 0.109(33) Uiso 1 d . .
H5C H 0.3851(78) 0.2643(47) -0.2227(41) 0.060(23) Uiso 1 d . .
C6 C 0.4769(6) 0.4146(4) -0.1450(3) 0.0402(13) Uani 1 d . .
H6A H 0.5151(85) 0.4166(50) -0.1953(46) 0.084(26) Uiso 1 d . .
H6B H 0.5432(63) 0.4467(37) -0.1133(32) 0.038(16) Uiso 1 d . .
H6C H 0.3822(75) 0.4490(43) -0.1523(37) 0.062(21) Uiso 1 d . .
C7 C 0.7855(7) 0.1002(3) 0.0896(3) 0.0360(12) Uani 1 d . .
H7A H 0.7261(59) 0.0862(34) 0.0521(31) 0.031(15) Uiso 1 d . .
H7B H 0.8840(64) 0.0800(36) 0.0856(31) 0.038(16) Uiso 1 d . .
C8 C 0.7330(7) 0.0639(4) 0.1560(3) 0.0404(13) Uani 1 d . .
H8A H 0.6577(82) 0.0827(49) 0.1633(41) 0.066(24) Uiso 1 d . .
H8B H 0.7357(76) -0.0009(50) 0.1497(39) 0.071(23) Uiso 1 d . .
H8C H 0.8069(109) 0.0772(63) 0.1923(54) 0.115(36) Uiso 1 d . .
C9 C 0.8842(6) 0.2266(4) 0.1550(3) 0.0370(12) Uani 1 d . .
H9A H 0.8196(76) 0.2191(40) 0.1915(39) 0.058(21) Uiso 1 d . .
H9B H 0.8947(86) 0.2994(51) 0.1485(46) 0.084(27) Uiso 1 d . .
C10 C 1.0323(8) 0.1935(6) 0.1670(5) 0.063(2) Uani 1 d . .
H10A H 1.0433(69) 0.1428(44) 0.1806(37) 0.049(20) Uiso 1 d . .
H10B H 1.0873(71) 0.2283(39) 0.2076(38) 0.048(18) Uiso 1 d . .
H10C H 1.0825(101) 0.2167(55) 0.1311(53) 0.095(34) Uiso 1 d . .
C11 C 0.9416(6) 0.1053(3) -0.0662(3) 0.0347(11) Uani 1 d . .
H11A H 0.9541(42) 0.1321(26) -0.0177(23) 0.006(10) Uiso 1 d . .
H11B H 0.9492(61) 0.0294(38) -0.0534(31) 0.046(18) Uiso 1 d . .
C12 C 1.0491(7) 0.1332(5) -0.1139(4) 0.049(2) Uani 1 d . .
H12A H 1.0383(57) 0.1039(36) -0.1591(31) 0.033(14) Uiso 1 d . .
H12B H 1.1516(73) 0.1233(44) -0.0870(36) 0.059(20) Uiso 1 d . .
H12C H 1.0521(67) 0.1944(43) -0.1272(35) 0.047(18) Uiso 1 d . .
C13 C 0.7482(6) 0.0694(3) -0.1587(3) 0.0368(12) Uani 1 d . .
H13A H 0.6575(57) 0.1014(34) -0.1833(29) 0.031(14) Uiso 1 d . .
H13B H 0.8385(99) 0.0608(57) -0.1844(51) 0.104(32) Uiso 1 d . .
C14 C 0.7156(10) -0.0196(4) -0.1367(5) 0.059(2) Uani 1 d . .
H14A H 0.6744(60) -0.0559(37) -0.1737(32) 0.034(15) Uiso 1 d . .
H14B H 0.7801(86) -0.0381(49) -0.1129(42) 0.064(26) Uiso 1 d . .
H14C H 0.6328(105) -0.0358(59) -0.1043(52) 0.106(33) Uiso 1 d . .
Cl5 Cl 0.9254(2) 0.52931(13) 0.18140(9) 0.0569(4) Uani 1 d . .
Cl6 Cl 1.1750(2) 0.43022(13) 0.17513(9) 0.0638(5) Uani 1 d . .
C15 C 1.0547(6) 0.4988(4) 0.1275(3) 0.0408(13) Uani 1 d . .
H15A H 1.1015(65) 0.5521(38) 0.1173(33) 0.041(16) Uiso 1 d . .
H15B H 1.0113(57) 0.4622(34) 0.0827(30) 0.033(14) Uiso 1 d . .

loop_
_atom_type_symbol
_atom_type_description
_atom_type_scat_dispersion_real
_atom_type_scat_dispersion_imag
_atom_type_scat_source
C C 0.0033 0.0016 'International Tables Vol C Tables 4.2.6.8 and 6.1.1.4'
H H 0.0000 0.0000 'International Tables Vol C Tables 4.2.6.8 and 6.1.1.4'
W W -0.8490 6.8722 'International Tables Vol C Tables 4.2.6.8 and 6.1.1.4'
Cl Cl 0.1484 0.1585 'International Tables Vol C Tables 4.2.6.8 and 6.1.1.4'
P P 0.1023 0.0942 'International Tables Vol C Tables 4.2.6.8 and 6.1.1.4'
N N 0.0061 0.0033 'International Tables Vol C Tables 4.2.6.8 and 6.1.1.4'

loop_
_geom_angle_atom_site_label_1
_geom_angle_atom_site_label_2
_geom_angle_atom_site_label_3
_geom_angle
_geom_angle_site_symmetry_1
_geom_angle_site_symmetry_3
_geom_angle_publ_flag
N1 W1 W2 103.78(11) . . y
N1 W1 Cl1 97.52(12) . . y
W2 W1 Cl1 103.99(3) . . y
N1 W1 Cl2 143.44(12) . . y
W2 W1 Cl2 111.41(3) . . y
Cl1 W1 Cl2 83.62(4) . . y
N1 W1 P1 88.43(11) . . y
W2 W1 P1 97.49(3) . . y
Cl1 W1 P1 155.57(4) . . y
Cl2 W1 P1 77.73(4) . . y
N2 W2 W1 105.30(11) . . y
N2 W2 Cl3 95.72(12) . . y
W1 W2 Cl3 109.97(3) . . y
N2 W2 Cl4 92.45(12) . . y
W1 W2 Cl4 101.45(4) . . y
Cl3 W2 Cl4 144.01(5) . . y
N2 W2 P2 156.78(12) . . y
W1 W2 P2 97.63(3) . . y
Cl3 W2 P2 79.59(4) . . y
Cl4 W2 P2 79.24(4) . . y
C1 P1 C2 100.8(3) . . n
C1 P1 C3 103.4(3) . . n
C2 P1 C3 104.5(3) . . n
C1 P1 W1 119.7(2) . . n
C2 P1 W1 108.3(2) . . n
C3 P1 W1 117.9(2) . . n
C5 P2 C6 102.4(3) . . n
C5 P2 C4 102.3(3) . . n
C6 P2 C4 103.1(3) . . n
C5 P2 W2 109.6(2) . . n
C6 P2 W2 120.0(2) . . n
C4 P2 W2 117.1(2) . . n
C7 N1 C9 114.2(4) . . n
C7 N1 W1 136.4(3) . . n
C9 N1 W1 109.3(3) . . n
C11 N2 C13 113.7(4) . . n
C11 N2 W2 133.7(3) . . n
C13 N2 W2 111.9(3) . . n
C4 C3 P1 115.0(3) . . n
C3 C4 P2 114.4(4) . . n
N1 C7 C8 116.2(5) . . n
N1 C9 C10 112.4(6) . . n
N2 C11 C12 113.2(5) . . n
N2 C13 C14 112.5(5) . . n
Cl6 C15 Cl5 110.3(3) . . n

loop_
_geom_bond_atom_site_label_1
_geom_bond_atom_site_label_2
_geom_bond_distance
_geom_bond_site_symmetry_2
_geom_bond_publ_flag
W1 N1 1.916(4) . y
W1 W2 2.3136(4) . y
W1 Cl1 2.3871(12) . y
W1 Cl2 2.4328(11) . y
W1 P1 2.5176(12) . y
W2 N2 1.936(4) . y
W2 Cl3 2.3686(12) . y
W2 Cl4 2.3697(12) . y
W2 P2 2.5879(13) . y
P1 C1 1.806(5) . n
P1 C2 1.811(6) . n
P1 C3 1.823(5) . n
P2 C5 1.812(6) . n
P2 C6 1.820(6) . n
P2 C4 1.832(5) . n
N1 C7 1.473(6) . n
N1 C9 1.495(6) . n
N2 C11 1.454(6) . n
N2 C13 1.478(6) . n
C3 C4 1.506(8) . n
C7 C8 1.512(8) . n
C9 C10 1.509(9) . n
C11 C12 1.510(8) . n
C13 C14 1.523(9) . n
Cl5 C15 1.759(6) . n
Cl6 C15 1.757(6) . n

loop_
_geom_torsion_atom_site_label_1
_geom_torsion_atom_site_label_2
_geom_torsion_atom_site_label_3
_geom_torsion_atom_site_label_4
_geom_torsion
_geom_torsion_site_symmetry_1
_geom_torsion_site_symmetry_2
_geom_torsion_site_symmetry_3
_geom_torsion_site_symmetry_4
_geom_torsion_publ_flag
P1 W1 W2 P2 43.71(4) . . . . y
P1 W1 W2 N2 -140.02(12) . . . . n
P1 W1 W2 Cl4 124.21(4) . . . . n
P1 W1 W2 Cl3 -37.94(4) . . . . y
N1 W1 W2 P2 133.92(12) . . . . n
N1 W1 W2 N2 -49.8(2) . . . . y
N1 W1 W2 Cl4 -145.58(12) . . . . n
N1 W1 W2 Cl3 52.27(12) . . . . y
Cl2 W1 W2 P2 -36.00(4) . . . . y
Cl2 W1 W2 N2 140.28(12) . . . . n
Cl2 W1 W2 Cl4 44.50(4) . . . . y
Cl2 W1 W2 Cl3 -117.64(5) . . . . n
Cl1 W1 W2 P2 -124.55(4) . . . . n
Cl1 W1 W2 N2 51.73(12) . . . . y
Cl1 W1 W2 Cl4 -44.04(5) . . . . y
Cl1 W1 W2 Cl3 153.81(5) . . . . n
